data_4517371
loop_
_publ_author_name
'Vollmer, Matthew V.'
'Ye, Jingyun'
'Linehan, John C.'
'Graziano, Brendan J.'
'Preston, Andrew'
'Wiedner, Eric S.'
'Lu, Connie C.'

_publ_section_title
;
 Cobalt-Group 13 Complexes Catalyze CO2 Hydrogenation via a
 Co(&#x2212;I)/Co(I) Redox Cycle
;
_journal_name_full 'ACS Catalysis'
_journal_page_first 2459
_journal_page_last 2470
_journal_paper_doi 10.1021/acscatal.9b03534
_journal_year 2020
_chemical_formula_sum 'C75 H89.83 Co Ga N7 O0 P5'
_chemical_formula_weight 1372.86
_space_group_crystal_system triclinic
_space_group_IT_number 2
_space_group_name_Hall '-P 1'
_space_group_name_H-M_alt 'P -1'
_atom_sites_solution_hydrogens geom
_audit_creation_method SHELXL-2018/3
_cell_angle_alpha 111.648(3)
_cell_angle_beta 101.917(3)
_cell_angle_gamma 95.562(3)
_cell_formula_units_Z 2
_cell_length_a 12.177(3)
_cell_length_b 18.604(4)
_cell_length_c 20.729(5)
_cell_measurement_reflns_used 9858
_cell_measurement_temperature 100(2)
_cell_measurement_theta_max 26.93
_cell_measurement_theta_min 2.19
_cell_volume 4192.6(17)
_computing_cell_refinement 'SAINT, Bruker'
_computing_data_collection 'APEX3, Bruker'
_computing_data_reduction 'SAINT, Bruker'
_computing_molecular_graphics 'Shelxle-(Rev. 825) (Huebschle, C. B.,2011)'
_computing_structure_refinement 'SHELXL-2018/3 (Sheldrick, 2018)'
_computing_structure_solution 'SHELXS-97 (Sheldrick, 2008)'
_diffrn_ambient_temperature 100(2)
_diffrn_measured_fraction_theta_full 0.997
_diffrn_measured_fraction_theta_max 0.980
_diffrn_measurement_device_type 'Bruker PHOTON-II'
_diffrn_measurement_method '\f and \w scans'
_diffrn_radiation_type MoK\a
_diffrn_radiation_wavelength 0.71073
_diffrn_reflns_av_R_equivalents 0.0343
_diffrn_reflns_av_unetI/netI 0.0470
_diffrn_reflns_Laue_measured_fraction_full 0.997
_diffrn_reflns_Laue_measured_fraction_max 0.980
_diffrn_reflns_limit_h_max 15
_diffrn_reflns_limit_h_min -15
_diffrn_reflns_limit_k_max 24
_diffrn_reflns_limit_k_min -24
_diffrn_reflns_limit_l_max 26
_diffrn_reflns_limit_l_min -26
_diffrn_reflns_number 49226
_diffrn_reflns_point_group_measured_fraction_full 0.997
_diffrn_reflns_point_group_measured_fraction_max 0.980
_diffrn_reflns_theta_full 25.242
_diffrn_reflns_theta_max 27.572
_diffrn_reflns_theta_min 1.199
_diffrn_source 'micro-focus sealed tube'
_exptl_absorpt_coefficient_mu 0.654
_exptl_absorpt_correction_type multi-scan
_exptl_absorpt_process_details 'SADABS, R. Blessing, 1995'
_exptl_crystal_colour orange
_exptl_crystal_density_diffrn 1.087
_exptl_crystal_density_method 'not measured'
_exptl_crystal_description rhombic
_exptl_crystal_F_000 1444
_exptl_crystal_size_max 0.500
_exptl_crystal_size_mid 0.400
_exptl_crystal_size_min 0.200
_exptl_transmission_factor_max 0.765
_exptl_transmission_factor_min 0.692
_refine_diff_density_max 0.401
_refine_diff_density_min -0.271
_refine_diff_density_rms 0.053
_refine_ls_extinction_method none
_refine_ls_goodness_of_fit_ref 1.036
_refine_ls_hydrogen_treatment constr
_refine_ls_matrix_type full
_refine_ls_number_parameters 911
_refine_ls_number_reflns 19019
_refine_ls_number_restraints 75
_refine_ls_restrained_S_all 1.038
_refine_ls_R_factor_all 0.0531
_refine_ls_R_factor_gt 0.0353
_refine_ls_shift/su_max 0.003
_refine_ls_shift/su_mean 0.000
_refine_ls_structure_factor_coef Fsqd
_refine_ls_weighting_details 'w=1/[\s^2^(Fo^2^)+(0.0474P)^2^] where P=(Fo^2^+2Fc^2^)/3'
_refine_ls_weighting_scheme calc
_refine_ls_wR_factor_gt 0.0876
_refine_ls_wR_factor_ref 0.0943
_reflns_Friedel_coverage 0.000
_reflns_number_gt 14422
_reflns_number_total 19019
_reflns_threshold_expression 'I > 2\s(I)'
_cod_data_source_file cs9b03534_si_002.cif
_cod_data_source_block 16179_0m_sq
_cod_depositor_comments 'Adding full bibliography for 4517371--4517374.cif.'
_cod_original_cell_volume 4192.8(16)
_cod_database_code 4517371
_shelx_shelxl_version_number 2018/3
_shelx_space_group_comment
;
The symmetry employed for this shelxl refinement is uniquely defined
by the following loop, which should always be used as a source of
symmetry information in preference to the above space-group names.
They are only intended as comments.
;
_shelx_estimated_absorpt_t_min 0.736
_shelx_estimated_absorpt_t_max 0.880

loop_
_space_group_symop_operation_xyz
'x, y, z'
'-x, -y, -z'

loop_
_atom_site_label
_atom_site_type_symbol
_atom_site_fract_x
_atom_site_fract_y
_atom_site_fract_z
_atom_site_U_iso_or_equiv
_atom_site_adp_type
_atom_site_occupancy
_atom_site_site_symmetry_order
_atom_site_calc_flag
_atom_site_refinement_flags_posn
_atom_site_refinement_flags_adp
_atom_site_refinement_flags_occupancy
_atom_site_disorder_assembly
_atom_site_disorder_group
Ga1 Ga 0.17319(2) 0.28337(2) 0.67499(2) 0.01913(5) Uani 1 1 d . . . . .
C1 C 0.12831(14) 0.29287(10) 0.52568(9) 0.0215(4) Uani 1 1 d . . . . .
Co1 Co 0.15727(2) 0.21585(2) 0.75451(2) 0.02115(6) Uani 1 1 d D . . . .
P1 P -0.02009(4) 0.18543(3) 0.68667(2) 0.02069(10) Uani 1 1 d . . . . .
C2 C 0.14497(16) 0.29459(11) 0.46277(10) 0.0271(4) Uani 1 1 d . . . . .
H2 H 0.196634 0.337346 0.464507 0.033 Uiso 1 1 calc R U . . .
C3 C 0.08758(17) 0.23482(12) 0.39633(10) 0.0303(4) Uani 1 1 d . . . . .
H3 H 0.099433 0.236479 0.352978 0.036 Uiso 1 1 calc R U . . .
N1 N 0.04119(12) 0.23257(8) 0.59070(8) 0.0206(3) Uani 1 1 d . . . . .
N2 N 0.18590(12) 0.35374(8) 0.59550(8) 0.0193(3) Uani 1 1 d D . . . .
C4 C 0.01302(16) 0.17309(11) 0.39507(10) 0.0284(4) Uani 1 1 d . . . . .
H4 H -0.027101 0.132009 0.350239 0.034 Uiso 1 1 calc R U . . .
N5 N 0.13280(13) 0.15560(9) 0.80171(8) 0.0259(3) Uani 1 1 d . . . . .
C5 C -0.00419(15) 0.17018(10) 0.45834(10) 0.0245(4) Uani 1 1 d . . . . .
H5 H -0.055646 0.126974 0.456022 0.029 Uiso 1 1 calc R U . . .
C7 C -0.03689(15) 0.16923(10) 0.59148(9) 0.0228(4) Uani 1 1 d . . . . .
H7A H -0.018353 0.117675 0.564678 0.027 Uiso 1 1 calc R U . . .
H7AB H -0.116560 0.169824 0.568799 0.027 Uiso 1 1 calc R U . . .
N7 N 0.53274(13) 0.17399(9) 0.26851(8) 0.0266(4) Uani 1 1 d . . . . .
C6 C 0.05303(15) 0.22985(10) 0.52555(9) 0.0203(4) Uani 1 1 d . . . . .
N6 N 0.11315(15) 0.11546(10) 0.82910(9) 0.0365(4) Uani 1 1 d . . . . .
C11 C -0.16648(19) 0.25341(13) 0.77263(12) 0.0431(6) Uani 1 1 d . . . . .
H11A H -0.189058 0.302913 0.798821 0.065 Uiso 1 1 calc R U . . .
H11B H -0.112999 0.239573 0.806510 0.065 Uiso 1 1 calc R U . . .
H11C H -0.234424 0.211437 0.748381 0.065 Uiso 1 1 calc R U . . .
C12 C -0.10874(16) 0.26323(11) 0.71683(10) 0.0280(4) Uani 1 1 d . . . . .
H12 H -0.051983 0.313765 0.743475 0.034 Uiso 1 1 calc R U . . .
C13 C -0.19300(19) 0.27776(13) 0.65892(12) 0.0438(6) Uani 1 1 d . . . . .
H13A H -0.229849 0.321363 0.681933 0.066 Uiso 1 1 calc R U . . .
H13B H -0.251281 0.230051 0.630036 0.066 Uiso 1 1 calc R U . . .
H13C H -0.151710 0.291170 0.627769 0.066 Uiso 1 1 calc R U . . .
C8 C -0.06163(17) 0.02130(11) 0.65025(11) 0.0337(5) Uani 1 1 d . . . . .
H8A H -0.107573 -0.023280 0.652909 0.051 Uiso 1 1 calc R U . . .
H8B H 0.016273 0.031712 0.680541 0.051 Uiso 1 1 calc R U . . .
H8C H -0.059325 0.008674 0.600334 0.051 Uiso 1 1 calc R U . . .
C10 C -0.23708(16) 0.07652(12) 0.62974(12) 0.0377(5) Uani 1 1 d . . . . .
H10A H -0.281680 0.031969 0.633231 0.057 Uiso 1 1 calc R U . . .
H10B H -0.235416 0.063205 0.579629 0.057 Uiso 1 1 calc R U . . .
H10C H -0.272370 0.122881 0.646172 0.057 Uiso 1 1 calc R U . . .
C9 C -0.11519(15) 0.09442(10) 0.67675(10) 0.0258(4) Uani 1 1 d . . . . .
H9 H -0.121748 0.102180 0.726081 0.031 Uiso 1 1 calc R U . . .
P4 P 0.42483(4) 0.16878(3) 0.29908(3) 0.02379(11) Uani 1 1 d . . . . .
P5 P 0.63548(4) 0.24181(3) 0.28175(3) 0.02384(11) Uani 1 1 d . . . . .
C41 C 0.5047(2) 0.12226(16) 0.50350(13) 0.0549(7) Uani 1 1 d . . . . .
H41 H 0.520469 0.110294 0.544857 0.066 Uiso 1 1 calc R U . . .
C42 C 0.5832(2) 0.11616(16) 0.46362(13) 0.0579(7) Uani 1 1 d . . . . .
H42 H 0.652994 0.100381 0.477572 0.069 Uiso 1 1 calc R U . . .
C43 C 0.56018(19) 0.13310(13) 0.40296(11) 0.0415(5) Uani 1 1 d . . . . .
H43 H 0.614733 0.129569 0.375641 0.050 Uiso 1 1 calc R U . . .
C44 C 0.45765(16) 0.15518(11) 0.38216(10) 0.0269(4) Uani 1 1 d . . . . .
C45 C 0.59598(16) 0.30258(11) 0.23369(11) 0.0288(4) Uani 1 1 d . . . . .
C46 C 0.5131(2) 0.26788(14) 0.16838(13) 0.0516(7) Uani 1 1 d . . . . .
H46 H 0.473863 0.215276 0.152698 0.062 Uiso 1 1 calc R U . . .
C47 C 0.4880(2) 0.30999(16) 0.12634(15) 0.0731(10) Uani 1 1 d . . . . .
H47 H 0.433042 0.285836 0.081051 0.088 Uiso 1 1 calc R U . . .
C48 C 0.5429(2) 0.38732(15) 0.15011(15) 0.0650(8) Uani 1 1 d . . . . .
H48 H 0.524663 0.416346 0.121355 0.078 Uiso 1 1 calc R U . . .
C49 C 0.2575(2) 0.38349(15) 0.3286(2) 0.0656(9) Uani 1 1 d . . . . .
H49 H 0.224875 0.429047 0.334059 0.079 Uiso 1 1 calc R U . . .
C50 C 0.2388(2) 0.32437(15) 0.26182(18) 0.0659(8) Uani 1 1 d . . . . .
H50 H 0.192256 0.328888 0.221163 0.079 Uiso 1 1 calc R U . . .
C51 C 0.28716(19) 0.25785(14) 0.25298(14) 0.0491(6) Uani 1 1 d . . . . .
H51 H 0.274906 0.217297 0.206493 0.059 Uiso 1 1 calc R U . . .
C52 C 0.35360(16) 0.25140(11) 0.31290(11) 0.0296(4) Uani 1 1 d . . . . .
C53 C 0.4033(2) 0.14559(14) 0.48407(12) 0.0449(6) Uani 1 1 d . . . . .
H53 H 0.350514 0.151092 0.512769 0.054 Uiso 1 1 calc R U . . .
C54 C 0.37856(17) 0.16088(12) 0.42304(11) 0.0343(5) Uani 1 1 d . . . . .
H54 H 0.307683 0.175301 0.408778 0.041 Uiso 1 1 calc R U . . .
C55 C 0.69796(15) 0.30418(10) 0.37462(10) 0.0247(4) Uani 1 1 d . . . . .
C56 C 0.78913(17) 0.28554(12) 0.41454(11) 0.0350(5) Uani 1 1 d . . . . .
H56 H 0.824475 0.243494 0.391261 0.042 Uiso 1 1 calc R U . . .
C57 C 0.82785(18) 0.32806(13) 0.48763(12) 0.0422(5) Uani 1 1 d . . . . .
H57 H 0.890275 0.315443 0.514657 0.051 Uiso 1 1 calc R U . . .
C58 C 0.77676(19) 0.38870(13) 0.52182(11) 0.0409(5) Uani 1 1 d . . . . .
H58 H 0.803683 0.417759 0.572333 0.049 Uiso 1 1 calc R U . . .
C59 C 0.68715(19) 0.40712(12) 0.48300(11) 0.0373(5) Uani 1 1 d . . . . .
H59 H 0.651804 0.448854 0.506887 0.045 Uiso 1 1 calc R U . . .
C60 C 0.64741(17) 0.36577(11) 0.40947(11) 0.0301(4) Uani 1 1 d . . . . .
H60 H 0.585722 0.379451 0.382885 0.036 Uiso 1 1 calc R U . . .
C61 C 0.74383(16) 0.19420(11) 0.24569(10) 0.0268(4) Uani 1 1 d . . . . .
C62 C 0.73466(18) 0.11347(12) 0.22090(12) 0.0374(5) Uani 1 1 d . . . . .
H62 H 0.670548 0.082209 0.223465 0.045 Uiso 1 1 calc R U . . .
C63 C 0.8179(2) 0.07792(14) 0.19247(13) 0.0496(6) Uani 1 1 d . . . . .
H63 H 0.811112 0.022374 0.175811 0.060 Uiso 1 1 calc R U . . .
C64 C 0.9101(2) 0.12242(15) 0.18818(12) 0.0461(6) Uani 1 1 d . . . . .
H64 H 0.966848 0.097691 0.168061 0.055 Uiso 1 1 calc R U . . .
C65 C 0.9207(2) 0.20243(15) 0.21282(13) 0.0500(6) Uani 1 1 d . . . . .
H65 H 0.985163 0.233165 0.210022 0.060 Uiso 1 1 calc R U . . .
C66 C 0.83822(18) 0.23890(13) 0.24178(13) 0.0439(6) Uani 1 1 d . . . . .
H66 H 0.846192 0.294551 0.258994 0.053 Uiso 1 1 calc R U . . .
C67 C 0.62378(19) 0.42238(13) 0.21513(12) 0.0446(6) Uani 1 1 d . . . . .
H67 H 0.660480 0.475707 0.231455 0.053 Uiso 1 1 calc R U . . .
C68 C 0.65177(17) 0.38000(11) 0.25685(11) 0.0326(5) Uani 1 1 d . . . . .
H68 H 0.708995 0.403820 0.301211 0.039 Uiso 1 1 calc R U . . .
C69 C 0.32420(16) 0.08253(11) 0.23526(10) 0.0264(4) Uani 1 1 d . . . . .
C70 C 0.35896(19) 0.02590(12) 0.18233(12) 0.0406(5) Uani 1 1 d . . . . .
H70 H 0.433996 0.035023 0.176939 0.049 Uiso 1 1 calc R U . . .
C71 C 0.2841(2) -0.04406(14) 0.13729(13) 0.0553(7) Uani 1 1 d . . . . .
H71 H 0.308066 -0.083058 0.101162 0.066 Uiso 1 1 calc R U . . .
C72 C 0.1757(2) -0.05714(14) 0.14471(14) 0.0522(7) Uani 1 1 d . . . . .
H72 H 0.125025 -0.105440 0.113875 0.063 Uiso 1 1 calc R U . . .
C73 C 0.13964(19) -0.00133(14) 0.19607(13) 0.0450(6) Uani 1 1 d . . . . .
H73 H 0.063904 -0.010622 0.200344 0.054 Uiso 1 1 calc R U . . .
C74 C 0.21362(17) 0.06874(13) 0.24186(11) 0.0364(5) Uani 1 1 d . . . . .
H74 H 0.188810 0.107382 0.277778 0.044 Uiso 1 1 calc R U . . .
C75 C 0.37128(18) 0.31114(11) 0.38019(12) 0.0374(5) Uani 1 1 d . . . . .
H75 H 0.416481 0.306897 0.421391 0.045 Uiso 1 1 calc R U . . .
C76 C 0.3231(2) 0.37697(13) 0.38737(16) 0.0514(7) Uani 1 1 d . . . . .
H76 H 0.335677 0.418054 0.433612 0.062 Uiso 1 1 calc R U . . .
C14 C 0.3098(13) 0.375(2) 0.6183(19) 0.0195(9) Uani 0.1737(19) 1 d D . P A 1
C15 C 0.357(3) 0.424(2) 0.592(3) 0.0277(10) Uani 0.1737(19) 1 d D . P A 1
H15 H 0.310221 0.440803 0.559594 0.033 Uiso 0.1737(19) 1 calc R U P A 1
C16 C 0.476(3) 0.451(3) 0.615(3) 0.0362(13) Uani 0.1737(19) 1 d D . P A 1
H16 H 0.510396 0.499008 0.614486 0.043 Uiso 0.1737(19) 1 calc R U P A 1
C17 C 0.541(3) 0.403(3) 0.637(2) 0.0376(12) Uani 0.1737(19) 1 d D . P A 1
H17 H 0.622060 0.418573 0.653203 0.045 Uiso 0.1737(19) 1 calc R U P A 1
C18 C 0.488(3) 0.332(3) 0.634(4) 0.0330(11) Uani 0.1737(19) 1 d D . P A 1
H18 H 0.530381 0.291804 0.632855 0.040 Uiso 0.1737(19) 1 calc R U P A 1
C19 C 0.372(3) 0.321(4) 0.635(6) 0.0226(6) Uani 0.1737(19) 1 d D . P A 1
N3 N 0.316(3) 0.261(3) 0.646(4) 0.0222(9) Uani 0.1737(19) 1 d D . P A 1
C20 C 0.383(2) 0.2099(11) 0.6684(13) 0.0244(8) Uani 0.1737(19) 1 d D . P A 1
H20A H 0.458089 0.240387 0.700933 0.029 Uiso 0.1737(19) 1 calc R U P A 1
H20B H 0.395428 0.167916 0.625897 0.029 Uiso 0.1737(19) 1 calc R U P A 1
C21 C 0.52726(18) 0.13423(14) 0.75913(13) 0.0449(6) Uani 0.1737(19) 1 d D . P A 1
H21A H 0.529431 0.140244 0.714365 0.067 Uiso 0.1737(19) 1 calc R U P A 1
H21B H 0.513254 0.078101 0.749878 0.067 Uiso 0.1737(19) 1 calc R U P A 1
H21C H 0.600589 0.160255 0.794957 0.067 Uiso 0.1737(19) 1 calc R U P A 1
C22 C 0.431(2) 0.172(2) 0.7876(14) 0.0319(5) Uani 0.1737(19) 1 d D . P A 1
H22 H 0.463596 0.229361 0.815364 0.038 Uiso 0.1737(19) 1 calc R U P A 1
C23 C 0.405(4) 0.140(5) 0.842(3) 0.0398(6) Uani 0.1737(19) 1 d D . P A 1
H23A H 0.328340 0.147899 0.848404 0.060 Uiso 0.1737(19) 1 calc R U P A 1
H23B H 0.461619 0.168677 0.888668 0.060 Uiso 0.1737(19) 1 calc R U P A 1
H23C H 0.407313 0.083991 0.825153 0.060 Uiso 0.1737(19) 1 calc R U P A 1
C24 C 0.198(5) 0.0484(19) 0.5771(18) 0.0348(11) Uani 0.1737(19) 1 d D . P A 1
H24A H 0.221805 0.090446 0.562225 0.052 Uiso 0.1737(19) 1 calc R U P A 1
H24B H 0.120214 0.049200 0.582413 0.052 Uiso 0.1737(19) 1 calc R U P A 1
H24C H 0.200756 -0.002663 0.540621 0.052 Uiso 0.1737(19) 1 calc R U P A 1
C25 C 0.280(3) 0.0613(13) 0.6492(16) 0.0280(8) Uani 0.1737(19) 1 d D . P A 1
H25 H 0.355775 0.052035 0.640338 0.034 Uiso 0.1737(19) 1 calc R U P A 1
C26 C 0.238(3) 0.0011(19) 0.676(2) 0.0343(10) Uani 0.1737(19) 1 d D . P A 1
H26A H 0.299364 0.000194 0.714506 0.051 Uiso 0.1737(19) 1 calc R U P A 1
H26B H 0.215702 -0.051088 0.636380 0.051 Uiso 0.1737(19) 1 calc R U P A 1
H26C H 0.171912 0.015217 0.694702 0.051 Uiso 0.1737(19) 1 calc R U P A 1
P2 P 0.3000(13) 0.1653(12) 0.7162(12) 0.0230(3) Uani 0.1737(19) 1 d D . P A 1
C14' C 0.3076(3) 0.3740(4) 0.6055(3) 0.0195(9) Uani 0.8263(19) 1 d D . P A 2
C15' C 0.3588(5) 0.4378(4) 0.5959(5) 0.0277(10) Uani 0.8263(19) 1 d D . P A 2
H15' H 0.314168 0.472860 0.584761 0.033 Uiso 0.8263(19) 1 calc R U P A 2
C16' C 0.4763(6) 0.4503(5) 0.6026(5) 0.0362(13) Uani 0.8263(19) 1 d D . P A 2
H16' H 0.511469 0.492298 0.593647 0.043 Uiso 0.8263(19) 1 calc R U P A 2
C17' C 0.5407(5) 0.4013(5) 0.6223(3) 0.0376(12) Uani 0.8263(19) 1 d D . P A 2
H17' H 0.619843 0.407999 0.624344 0.045 Uiso 0.8263(19) 1 calc R U P A 2
C18' C 0.4919(6) 0.3422(5) 0.6392(8) 0.0330(11) Uani 0.8263(19) 1 d D . P A 2
H18' H 0.538889 0.311374 0.655817 0.040 Uiso 0.8263(19) 1 calc R U P A 2
C19' C 0.3732(7) 0.3274(9) 0.6319(12) 0.0226(6) Uani 0.8263(19) 1 d D . P A 2
N3' N 0.3170(6) 0.2714(5) 0.6487(7) 0.0222(9) Uani 0.8263(19) 1 d D . P A 2
C20' C 0.3878(4) 0.22961(16) 0.6817(2) 0.0244(8) Uani 0.8263(19) 1 d D . P A 2
H20C H 0.452127 0.267909 0.720722 0.029 Uiso 0.8263(19) 1 calc R U P A 2
H20D H 0.420232 0.193187 0.645446 0.029 Uiso 0.8263(19) 1 calc R U P A 2
C21' C 0.52726(18) 0.13423(14) 0.75913(13) 0.0449(6) Uani 0.8263(19) 1 d D . P A 2
H21D H 0.554366 0.161926 0.731644 0.067 Uiso 0.8263(19) 1 calc R U P A 2
H21E H 0.498056 0.078509 0.727651 0.067 Uiso 0.8263(19) 1 calc R U P A 2
H21F H 0.590637 0.138767 0.799080 0.067 Uiso 0.8263(19) 1 calc R U P A 2
C22' C 0.4315(4) 0.1709(5) 0.7888(3) 0.0319(5) Uani 0.8263(19) 1 d D . P A 2
H22' H 0.466628 0.227674 0.818382 0.038 Uiso 0.8263(19) 1 calc R U P A 2
C23' C 0.4030(9) 0.1389(10) 0.8430(6) 0.0398(6) Uani 0.8263(19) 1 d D . P A 2
H23D H 0.345489 0.165410 0.864089 0.060 Uiso 0.8263(19) 1 calc R U P A 2
H23E H 0.472439 0.148647 0.881123 0.060 Uiso 0.8263(19) 1 calc R U P A 2
H23F H 0.373028 0.082099 0.818380 0.060 Uiso 0.8263(19) 1 calc R U P A 2
C24' C 0.1980(9) 0.0640(3) 0.5798(3) 0.0348(11) Uani 0.8263(19) 1 d D . P A 2
H24D H 0.214911 0.110047 0.568693 0.052 Uiso 0.8263(19) 1 calc R U P A 2
H24E H 0.121842 0.060635 0.588358 0.052 Uiso 0.8263(19) 1 calc R U P A 2
H24F H 0.200144 0.016197 0.539266 0.052 Uiso 0.8263(19) 1 calc R U P A 2
C25' C 0.2870(6) 0.0720(2) 0.6470(3) 0.0280(8) Uani 0.8263(19) 1 d D . P A 2
H25' H 0.361511 0.067075 0.634209 0.034 Uiso 0.8263(19) 1 calc R U P A 2
C26' C 0.2570(6) 0.0055(4) 0.6708(4) 0.0343(10) Uani 0.8263(19) 1 d D . P A 2
H26D H 0.324956 0.001849 0.703395 0.051 Uiso 0.8263(19) 1 calc R U P A 2
H26E H 0.230313 -0.044427 0.628529 0.051 Uiso 0.8263(19) 1 calc R U P A 2
H26F H 0.196492 0.016629 0.695742 0.051 Uiso 0.8263(19) 1 calc R U P A 2
P2' P 0.3057(3) 0.1724(2) 0.7195(2) 0.0230(3) Uani 0.8263(19) 1 d D . P A 2
C37 C 0.0565(12) 0.3282(10) 0.9112(8) 0.0511(8) Uani 0.1737(19) 1 d D . P A 1
H37A H 0.014457 0.350649 0.879921 0.077 Uiso 0.1737(19) 1 calc R U P A 1
H37B H 0.038410 0.348024 0.957815 0.077 Uiso 0.1737(19) 1 calc R U P A 1
H37C H 0.034468 0.270655 0.888765 0.077 Uiso 0.1737(19) 1 calc R U P A 1
C38 C 0.1783(11) 0.3509(7) 0.9216(6) 0.0373(6) Uani 0.1737(19) 1 d D . P A 1
H38 H 0.200613 0.408915 0.950840 0.045 Uiso 0.1737(19) 1 calc R U P A 1
C39 C 0.2396(13) 0.3093(8) 0.9658(7) 0.0547(8) Uani 0.1737(19) 1 d D . P A 1
H39A H 0.322477 0.326761 0.977231 0.082 Uiso 0.1737(19) 1 calc R U P A 1
H39B H 0.219843 0.252157 0.937969 0.082 Uiso 0.1737(19) 1 calc R U P A 1
H39C H 0.215827 0.322283 1.010514 0.082 Uiso 0.1737(19) 1 calc R U P A 1
P3 P 0.2244(4) 0.3296(3) 0.8371(3) 0.02481(19) Uani 0.1737(19) 1 d D . P A 1
C37' C 0.1292(3) 0.44766(16) 0.95921(14) 0.0511(8) Uani 0.8263(19) 1 d D . P A 2
H37D H 0.132841 0.484339 0.935478 0.077 Uiso 0.8263(19) 1 calc R U P A 2
H37E H 0.203108 0.456501 0.993374 0.077 Uiso 0.8263(19) 1 calc R U P A 2
H37F H 0.069460 0.456395 0.984967 0.077 Uiso 0.8263(19) 1 calc R U P A 2
C38' C 0.1015(3) 0.36308(16) 0.90279(14) 0.0373(6) Uani 0.8263(19) 1 d D . P A 2
H38' H 0.022192 0.356614 0.873371 0.045 Uiso 0.8263(19) 1 calc R U P A 2
C39' C 0.0924(3) 0.30516(18) 0.93894(17) 0.0547(8) Uani 0.8263(19) 1 d D . P A 2
H39D H 0.064532 0.251523 0.902019 0.082 Uiso 0.8263(19) 1 calc R U P A 2
H39E H 0.038988 0.318614 0.969087 0.082 Uiso 0.8263(19) 1 calc R U P A 2
H39F H 0.167867 0.308261 0.968869 0.082 Uiso 0.8263(19) 1 calc R U P A 2
P3' P 0.19092(8) 0.33867(5) 0.83624(5) 0.02481(19) Uani 0.8263(19) 1 d D . P A 2
C36 C 0.4105(13) 0.4486(8) 0.9445(6) 0.0554(8) Uani 0.1737(19) 1 d D . P A 1
H36A H 0.492883 0.468896 0.957711 0.083 Uiso 0.1737(19) 1 calc R U P A 1
H36B H 0.390254 0.437585 0.983727 0.083 Uiso 0.1737(19) 1 calc R U P A 1
H36C H 0.368602 0.487932 0.935782 0.083 Uiso 0.1737(19) 1 calc R U P A 1
C35 C 0.3788(13) 0.3723(8) 0.8758(6) 0.0350(6) Uani 0.1737(19) 1 d D . P A 1
H35 H 0.416194 0.332002 0.888503 0.042 Uiso 0.1737(19) 1 calc R U P A 1
C34 C 0.4301(16) 0.3854(10) 0.8199(8) 0.0437(8) Uani 0.1737(19) 1 d D . P A 1
H34A H 0.512754 0.387521 0.833079 0.066 Uiso 0.1737(19) 1 calc R U P A 1
H34B H 0.415414 0.435294 0.817269 0.066 Uiso 0.1737(19) 1 calc R U P A 1
H34C H 0.395448 0.342074 0.772985 0.066 Uiso 0.1737(19) 1 calc R U P A 1
C36' C 0.3862(3) 0.35507(18) 0.94745(15) 0.0554(8) Uani 0.8263(19) 1 d D . P A 2
H36D H 0.465848 0.381057 0.972583 0.083 Uiso 0.8263(19) 1 calc R U P A 2
H36E H 0.382897 0.298956 0.919870 0.083 Uiso 0.8263(19) 1 calc R U P A 2
H36F H 0.341302 0.361044 0.982653 0.083 Uiso 0.8263(19) 1 calc R U P A 2
C35' C 0.3372(2) 0.39275(16) 0.89638(14) 0.0350(6) Uani 0.8263(19) 1 d D . P A 2
H35' H 0.329193 0.447023 0.926712 0.042 Uiso 0.8263(19) 1 calc R U P A 2
C34' C 0.4184(3) 0.40135(18) 0.85173(17) 0.0437(8) Uani 0.8263(19) 1 d D . P A 2
H34D H 0.489237 0.437825 0.883496 0.066 Uiso 0.8263(19) 1 calc R U P A 2
H34E H 0.382358 0.421949 0.817102 0.066 Uiso 0.8263(19) 1 calc R U P A 2
H34F H 0.435923 0.349794 0.825858 0.066 Uiso 0.8263(19) 1 calc R U P A 2
C27 C 0.132(6) 0.418(3) 0.6324(18) 0.0211(7) Uani 0.1737(19) 1 d D . P A 1
C28 C 0.093(5) 0.461(3) 0.5947(16) 0.0280(8) Uani 0.1737(19) 1 d D . P A 1
H28 H 0.101154 0.447766 0.547237 0.034 Uiso 0.1737(19) 1 calc R U P A 1
C29 C 0.042(5) 0.525(3) 0.626(2) 0.0343(9) Uani 0.1737(19) 1 d D . P A 1
H29 H 0.014848 0.555330 0.600875 0.041 Uiso 0.1737(19) 1 calc R U P A 1
C30 C 0.032(5) 0.542(3) 0.695(2) 0.0327(11) Uani 0.1737(19) 1 d D . P A 1
H30 H -0.011576 0.580801 0.714296 0.039 Uiso 0.1737(19) 1 calc R U P A 1
C31 C 0.083(4) 0.505(3) 0.7362(16) 0.0286(9) Uani 0.1737(19) 1 d D . P A 1
H31 H 0.089014 0.525173 0.786397 0.034 Uiso 0.1737(19) 1 calc R U P A 1
C32 C 0.126(5) 0.435(3) 0.7037(17) 0.0218(7) Uani 0.1737(19) 1 d D . P A 1
N4 N 0.180(3) 0.395(2) 0.7385(14) 0.0217(8) Uani 0.1737(19) 1 d D . P A 1
C33 C 0.173(2) 0.4031(13) 0.8099(11) 0.0234(7) Uani 0.1737(19) 1 d D . P A 1
H33A H 0.092777 0.402100 0.811661 0.028 Uiso 0.1737(19) 1 calc R U P A 1
H33B H 0.218034 0.455293 0.844923 0.028 Uiso 0.1737(19) 1 calc R U P A 1
C27' C 0.1287(11) 0.4186(6) 0.6214(3) 0.0211(7) Uani 0.8263(19) 1 d D . P A 2
C28' C 0.0854(9) 0.4604(6) 0.5824(3) 0.0280(8) Uani 0.8263(19) 1 d D . P A 2
H28' H 0.088913 0.444714 0.533829 0.034 Uiso 0.8263(19) 1 calc R U P A 2
C29' C 0.0365(9) 0.5256(6) 0.6131(3) 0.0343(9) Uani 0.8263(19) 1 d D . P A 2
H29' H 0.007490 0.554437 0.586173 0.041 Uiso 0.8263(19) 1 calc R U P A 2
C30' C 0.0313(9) 0.5470(5) 0.6835(4) 0.0327(11) Uani 0.8263(19) 1 d D . P A 2
H30' H -0.000266 0.591745 0.705285 0.039 Uiso 0.8263(19) 1 calc R U P A 2
C31' C 0.0715(8) 0.5041(5) 0.7231(3) 0.0286(9) Uani 0.8263(19) 1 d D . P A 2
H31' H 0.064315 0.519012 0.770876 0.034 Uiso 0.8263(19) 1 calc R U P A 2
C32' C 0.1224(10) 0.4391(5) 0.6936(3) 0.0218(7) Uani 0.8263(19) 1 d D . P A 2
N4' N 0.1644(6) 0.3935(5) 0.7285(2) 0.0217(8) Uani 0.8263(19) 1 d D . P A 2
C33' C 0.1558(3) 0.4165(2) 0.8023(2) 0.0234(7) Uani 0.8263(19) 1 d D . P A 2
H33C H 0.077231 0.424632 0.804386 0.028 Uiso 0.8263(19) 1 calc R U P A 2
H33D H 0.209198 0.466843 0.833505 0.028 Uiso 0.8263(19) 1 calc R U P A 2

loop_
_atom_site_aniso_label
_atom_site_aniso_U_11
_atom_site_aniso_U_22
_atom_site_aniso_U_33
_atom_site_aniso_U_23
_atom_site_aniso_U_13
_atom_site_aniso_U_12
Ga1 0.01780(10) 0.01880(10) 0.01996(11) 0.00794(8) 0.00374(8) 0.00145(8)
C1 0.0194(9) 0.0216(9) 0.0219(9) 0.0082(8) 0.0033(7) 0.0039(7)
Co1 0.02070(13) 0.02221(13) 0.02104(13) 0.01036(11) 0.00445(10) 0.00159(10)
P1 0.0192(2) 0.0203(2) 0.0230(2) 0.0093(2) 0.00599(19) 0.00178(18)
C2 0.0250(10) 0.0305(10) 0.0301(11) 0.0167(9) 0.0080(8) 0.0043(8)
C3 0.0331(11) 0.0394(12) 0.0228(10) 0.0146(9) 0.0103(9) 0.0108(9)
N1 0.0182(7) 0.0217(8) 0.0216(8) 0.0102(6) 0.0035(6) -0.0002(6)
N2 0.0165(7) 0.0174(7) 0.0220(8) 0.0069(6) 0.0037(6) 0.0019(6)
C4 0.0304(11) 0.0291(10) 0.0211(10) 0.0065(8) 0.0021(8) 0.0098(8)
N5 0.0212(8) 0.0281(9) 0.0279(9) 0.0121(7) 0.0046(7) 0.0031(7)
C5 0.0246(10) 0.0217(9) 0.0252(10) 0.0091(8) 0.0032(8) 0.0033(8)
C7 0.0182(9) 0.0230(9) 0.0250(10) 0.0092(8) 0.0029(8) 0.0013(7)
N7 0.0240(8) 0.0231(8) 0.0326(9) 0.0098(7) 0.0101(7) 0.0033(7)
C6 0.0193(9) 0.0201(9) 0.0221(9) 0.0091(8) 0.0041(7) 0.0072(7)
N6 0.0388(10) 0.0371(10) 0.0401(10) 0.0237(9) 0.0101(8) 0.0028(8)
C11 0.0413(13) 0.0420(13) 0.0495(14) 0.0142(11) 0.0249(11) 0.0128(11)
C12 0.0233(10) 0.0257(10) 0.0325(11) 0.0081(9) 0.0072(8) 0.0071(8)
C13 0.0428(13) 0.0421(13) 0.0487(14) 0.0185(11) 0.0090(11) 0.0233(11)
C8 0.0340(11) 0.0232(10) 0.0423(12) 0.0128(9) 0.0091(10) 0.0014(9)
C10 0.0247(11) 0.0346(12) 0.0478(13) 0.0149(10) 0.0044(10) -0.0032(9)
C9 0.0250(10) 0.0249(10) 0.0281(10) 0.0120(8) 0.0078(8) 0.0005(8)
P4 0.0219(2) 0.0216(2) 0.0280(3) 0.0102(2) 0.0065(2) 0.00321(19)
P5 0.0214(2) 0.0222(2) 0.0281(3) 0.0103(2) 0.0067(2) 0.00335(19)
C41 0.0628(17) 0.0754(19) 0.0371(14) 0.0325(13) 0.0126(12) 0.0219(14)
C42 0.0550(16) 0.089(2) 0.0446(15) 0.0378(15) 0.0131(13) 0.0373(15)
C43 0.0390(13) 0.0566(15) 0.0348(12) 0.0207(11) 0.0126(10) 0.0199(11)
C44 0.0276(10) 0.0254(10) 0.0265(10) 0.0096(8) 0.0065(8) 0.0037(8)
C45 0.0237(10) 0.0282(10) 0.0341(11) 0.0147(9) 0.0041(8) 0.0014(8)
C46 0.0539(15) 0.0360(13) 0.0521(15) 0.0236(12) -0.0151(12) -0.0105(11)
C47 0.078(2) 0.0595(17) 0.0601(18) 0.0377(15) -0.0377(15) -0.0216(15)
C48 0.0682(18) 0.0545(16) 0.0676(18) 0.0440(15) -0.0190(15) -0.0096(14)
C49 0.0405(15) 0.0318(14) 0.137(3) 0.0376(17) 0.0378(17) 0.0159(12)
C50 0.0482(16) 0.0465(16) 0.104(2) 0.0417(17) -0.0041(15) 0.0146(13)
C51 0.0420(14) 0.0376(13) 0.0616(16) 0.0214(12) -0.0023(12) 0.0081(11)
C52 0.0238(10) 0.0233(10) 0.0441(12) 0.0145(9) 0.0123(9) 0.0040(8)
C53 0.0487(14) 0.0574(15) 0.0350(13) 0.0230(12) 0.0166(11) 0.0082(12)
C54 0.0298(11) 0.0398(12) 0.0370(12) 0.0181(10) 0.0110(9) 0.0069(9)
C55 0.0222(9) 0.0224(9) 0.0295(10) 0.0103(8) 0.0081(8) 0.0025(8)
C56 0.0300(11) 0.0356(12) 0.0340(12) 0.0072(9) 0.0071(9) 0.0123(9)
C57 0.0285(11) 0.0526(14) 0.0388(13) 0.0138(11) 0.0015(10) 0.0107(10)
C58 0.0424(13) 0.0379(12) 0.0274(11) 0.0014(10) 0.0043(10) -0.0016(10)
C59 0.0445(13) 0.0256(11) 0.0383(12) 0.0055(9) 0.0163(10) 0.0090(9)
C60 0.0292(11) 0.0267(10) 0.0375(12) 0.0145(9) 0.0106(9) 0.0084(8)
C61 0.0262(10) 0.0299(10) 0.0256(10) 0.0118(8) 0.0079(8) 0.0069(8)
C62 0.0404(13) 0.0318(11) 0.0489(14) 0.0201(10) 0.0205(11) 0.0127(10)
C63 0.0580(16) 0.0429(14) 0.0591(16) 0.0215(12) 0.0285(13) 0.0269(12)
C64 0.0413(14) 0.0652(17) 0.0400(13) 0.0201(12) 0.0217(11) 0.0277(12)
C65 0.0358(13) 0.0626(17) 0.0575(16) 0.0229(13) 0.0258(12) 0.0106(12)
C66 0.0348(12) 0.0368(12) 0.0578(15) 0.0119(11) 0.0223(11) 0.0038(10)
C67 0.0448(14) 0.0381(13) 0.0514(14) 0.0291(12) -0.0013(11) -0.0045(10)
C68 0.0287(11) 0.0298(11) 0.0376(12) 0.0162(9) 0.0021(9) 0.0006(9)
C69 0.0282(10) 0.0227(9) 0.0290(10) 0.0138(8) 0.0036(8) 0.0018(8)
C70 0.0361(12) 0.0335(12) 0.0419(13) 0.0067(10) 0.0060(10) 0.0036(10)
C71 0.0588(17) 0.0330(13) 0.0501(15) -0.0021(11) 0.0017(13) 0.0038(12)
C72 0.0549(16) 0.0331(13) 0.0515(16) 0.0155(12) -0.0119(13) -0.0081(12)
C73 0.0347(12) 0.0448(14) 0.0510(15) 0.0269(12) -0.0036(11) -0.0122(11)
C74 0.0313(11) 0.0384(12) 0.0382(12) 0.0174(10) 0.0063(9) -0.0020(9)
C75 0.0386(12) 0.0264(11) 0.0519(14) 0.0148(10) 0.0246(11) 0.0030(9)
C76 0.0556(16) 0.0262(12) 0.0824(19) 0.0182(13) 0.0454(15) 0.0076(11)
C14 0.0202(9) 0.0232(9) 0.015(3) 0.0084(16) 0.0048(10) 0.0007(8)
C15 0.0281(11) 0.021(3) 0.0372(17) 0.016(2) 0.0088(10) 0.0014(15)
C16 0.0316(11) 0.0370(12) 0.046(4) 0.026(2) 0.0117(16) -0.0040(9)
C17 0.0215(10) 0.0540(15) 0.048(4) 0.032(2) 0.0125(16) 0.0007(10)
C18 0.0229(11) 0.041(3) 0.044(3) 0.026(3) 0.0107(13) 0.0056(15)
C19 0.0222(10) 0.026(3) 0.022(2) 0.0131(18) 0.0057(8) 0.0019(12)
N3 0.0198(8) 0.025(3) 0.0281(14) 0.016(3) 0.0075(8) 0.0051(13)
C20 0.0216(11) 0.0226(19) 0.032(2) 0.0139(17) 0.0075(14) 0.0066(16)
C21 0.0274(11) 0.0614(16) 0.0566(15) 0.0367(13) 0.0064(11) 0.0139(11)
C22 0.0233(10) 0.0364(12) 0.0382(12) 0.0220(10) 0.0005(9) 0.0036(9)
C23 0.0355(13) 0.0494(15) 0.0398(13) 0.0292(11) 0.0004(10) 0.0070(10)
C24 0.0367(12) 0.035(3) 0.0299(13) 0.0087(19) 0.0099(11) 0.010(3)
C25 0.0244(15) 0.0302(17) 0.0333(12) 0.0139(12) 0.0122(10) 0.0075(14)
C26 0.030(3) 0.0265(14) 0.0488(18) 0.0152(11) 0.0140(17) 0.0082(16)
P2 0.0201(4) 0.0255(8) 0.0271(5) 0.0153(6) 0.0049(4) 0.0040(5)
C14' 0.0202(9) 0.0232(9) 0.015(3) 0.0084(16) 0.0048(10) 0.0007(8)
C15' 0.0281(11) 0.021(3) 0.0372(17) 0.016(2) 0.0088(10) 0.0014(15)
C16' 0.0316(11) 0.0370(12) 0.046(4) 0.026(2) 0.0117(16) -0.0040(9)
C17' 0.0215(10) 0.0540(15) 0.048(4) 0.032(2) 0.0125(16) 0.0007(10)
C18' 0.0229(11) 0.041(3) 0.044(3) 0.026(3) 0.0107(13) 0.0056(15)
C19' 0.0222(10) 0.026(3) 0.022(2) 0.0131(18) 0.0057(8) 0.0019(12)
N3' 0.0198(8) 0.025(3) 0.0281(14) 0.016(3) 0.0075(8) 0.0051(13)
C20' 0.0216(11) 0.0226(19) 0.032(2) 0.0139(17) 0.0075(14) 0.0066(16)
C21' 0.0274(11) 0.0614(16) 0.0566(15) 0.0367(13) 0.0064(11) 0.0139(11)
C22' 0.0233(10) 0.0364(12) 0.0382(12) 0.0220(10) 0.0005(9) 0.0036(9)
C23' 0.0355(13) 0.0494(15) 0.0398(13) 0.0292(11) 0.0004(10) 0.0070(10)
C24' 0.0367(12) 0.035(3) 0.0299(13) 0.0087(19) 0.0099(11) 0.010(3)
C25' 0.0244(15) 0.0302(17) 0.0333(12) 0.0139(12) 0.0122(10) 0.0075(14)
C26' 0.030(3) 0.0265(14) 0.0488(18) 0.0152(11) 0.0140(17) 0.0082(16)
P2' 0.0201(4) 0.0255(8) 0.0271(5) 0.0153(6) 0.0049(4) 0.0040(5)
C37 0.075(2) 0.0435(17) 0.0353(16) 0.0085(13) 0.0264(15) 0.0195(15)
C38 0.0508(18) 0.0356(14) 0.0292(14) 0.0122(11) 0.0188(13) 0.0101(13)
C39 0.089(2) 0.0487(18) 0.0432(17) 0.0236(15) 0.0393(17) 0.0201(17)
P3 0.0283(5) 0.0242(3) 0.0198(3) 0.0082(2) 0.0040(4) 0.0027(3)
C37' 0.075(2) 0.0435(17) 0.0353(16) 0.0085(13) 0.0264(15) 0.0195(15)
C38' 0.0508(18) 0.0356(14) 0.0292(14) 0.0122(11) 0.0188(13) 0.0101(13)
C39' 0.089(2) 0.0487(18) 0.0432(17) 0.0236(15) 0.0393(17) 0.0201(17)
P3' 0.0283(5) 0.0242(3) 0.0198(3) 0.0082(2) 0.0040(4) 0.0027(3)
C36 0.060(2) 0.063(2) 0.0345(16) 0.0180(15) -0.0049(14) 0.0148(16)
C35 0.0394(17) 0.0291(15) 0.0261(15) 0.0066(12) -0.0032(11) 0.0028(11)
C34 0.0336(15) 0.0331(17) 0.050(2) 0.0117(18) -0.0060(17) -0.0038(12)
C36' 0.060(2) 0.063(2) 0.0345(16) 0.0180(15) -0.0049(14) 0.0148(16)
C35' 0.0394(17) 0.0291(15) 0.0261(15) 0.0066(12) -0.0032(11) 0.0028(11)
C34' 0.0336(15) 0.0331(17) 0.050(2) 0.0117(18) -0.0060(17) -0.0038(12)
C27 0.0195(12) 0.0177(9) 0.024(2) 0.0091(19) 0.002(3) 0.0005(8)
C28 0.027(2) 0.0259(10) 0.028(2) 0.013(2) 0.000(2) 0.0017(11)
C29 0.0313(16) 0.0266(11) 0.045(3) 0.019(2) -0.001(3) 0.0068(10)
C30 0.0270(11) 0.0205(16) 0.049(3) 0.0136(16) 0.007(2) 0.0070(11)
C31 0.026(2) 0.0224(10) 0.031(2) 0.005(2) 0.007(2) 0.0014(13)
C32 0.0203(12) 0.0164(13) 0.026(2) 0.0080(14) 0.003(2) -0.0003(8)
N4 0.025(2) 0.0200(8) 0.0176(17) 0.0066(15) 0.0021(17) 0.0029(15)
C33 0.0302(18) 0.0174(17) 0.0217(14) 0.0083(10) 0.0033(12) 0.0054(10)
C27' 0.0195(12) 0.0177(9) 0.024(2) 0.0091(19) 0.002(3) 0.0005(8)
C28' 0.027(2) 0.0259(10) 0.028(2) 0.013(2) 0.000(2) 0.0017(11)
C29' 0.0313(16) 0.0266(11) 0.045(3) 0.019(2) -0.001(3) 0.0068(10)
C30' 0.0270(11) 0.0205(16) 0.049(3) 0.0136(16) 0.007(2) 0.0070(11)
C31' 0.026(2) 0.0224(10) 0.031(2) 0.005(2) 0.007(2) 0.0014(13)
C32' 0.0203(12) 0.0164(13) 0.026(2) 0.0080(14) 0.003(2) -0.0003(8)
N4' 0.025(2) 0.0200(8) 0.0176(17) 0.0066(15) 0.0021(17) 0.0029(15)
C33' 0.0302(18) 0.0174(17) 0.0217(14) 0.0083(10) 0.0033(12) 0.0054(10)

loop_
_atom_type_symbol
_atom_type_description
_atom_type_scat_dispersion_real
_atom_type_scat_dispersion_imag
_atom_type_scat_source
C C 0.0033 0.0016 'International Tables Vol C Tables 4.2.6.8 and 6.1.1.4'
H H 0.0000 0.0000 'International Tables Vol C Tables 4.2.6.8 and 6.1.1.4'
N N 0.0061 0.0033 'International Tables Vol C Tables 4.2.6.8 and 6.1.1.4'
O O 0.0106 0.0060 'International Tables Vol C Tables 4.2.6.8 and 6.1.1.4'
P P 0.1023 0.0942 'International Tables Vol C Tables 4.2.6.8 and 6.1.1.4'
Co Co 0.3494 0.9721 'International Tables Vol C Tables 4.2.6.8 and 6.1.1.4'
Ga Ga 0.2307 1.6083 'International Tables Vol C Tables 4.2.6.8 and 6.1.1.4'

loop_
_geom_angle_atom_site_label_1
_geom_angle_atom_site_label_2
_geom_angle_atom_site_label_3
_geom_angle
N3' Ga1 N4' 113.2(4)
N3' Ga1 N1 111.6(4)
N4' Ga1 N1 110.58(15)
N1 Ga1 N3 110(2)
N1 Ga1 N4 117.6(9)
N3 Ga1 N4 115(2)
N3' Ga1 Co1 108.23(18)
N4' Ga1 Co1 106.39(15)
N1 Ga1 Co1 106.41(4)
N3 Ga1 Co1 104.9(9)
N4 Ga1 Co1 102.2(7)
C2 C1 C6 121.17(16)
C2 C1 N2 122.94(16)
C6 C1 N2 115.88(15)
N5 Co1 P3 103.88(17)
N5 Co1 P2' 98.63(13)
N5 Co1 P2 96.8(6)
P3 Co1 P2 108.4(6)
N5 Co1 P1 95.49(5)
P3 Co1 P1 121.23(13)
P2' Co1 P1 126.13(12)
P2 Co1 P1 123.8(6)
N5 Co1 P3' 104.92(6)
P2' Co1 P3' 116.20(11)
P1 Co1 P3' 109.59(3)
N5 Co1 Ga1 171.97(5)
P3 Co1 Ga1 83.82(16)
P2' Co1 Ga1 81.26(12)
P2 Co1 Ga1 82.6(6)
P1 Co1 Ga1 78.322(18)
P3' Co1 Ga1 82.14(3)
C7 P1 C9 100.83(8)
C7 P1 C12 102.29(8)
C9 P1 C12 102.07(9)
C7 P1 Co1 116.26(6)
C9 P1 Co1 118.57(6)
C12 P1 Co1 114.40(6)
C1 C2 C3 121.30(17)
C1 C2 H2 119.3
C3 C2 H2 119.3
C4 C3 C2 118.38(17)
C4 C3 H3 120.8
C2 C3 H3 120.8
C6 N1 C7 118.27(14)
C6 N1 Ga1 118.43(11)
C7 N1 Ga1 116.11(11)
C27' N2 C1 116.0(4)
C27' N2 C14' 116.1(6)
C1 N2 C14' 113.1(3)
C1 N2 C14 120.6(15)
C1 N2 C27 122(2)
C14 N2 C27 112(3)
C3 C4 C5 121.04(18)
C3 C4 H4 119.5
C5 C4 H4 119.5
N6 N5 Co1 176.89(16)
C4 C5 C6 121.20(17)
C4 C5 H5 119.4
C6 C5 H5 119.4
N1 C7 P1 106.88(11)
N1 C7 H7A 110.3
P1 C7 H7A 110.3
N1 C7 H7AB 110.3
P1 C7 H7AB 110.3
H7A C7 H7AB 108.6
P4 N7 P5 135.50(11)
N1 C6 C5 125.54(16)
N1 C6 C1 117.55(15)
C5 C6 C1 116.90(16)
C12 C11 H11A 109.5
C12 C11 H11B 109.5
H11A C11 H11B 109.5
C12 C11 H11C 109.5
H11A C11 H11C 109.5
H11B C11 H11C 109.5
C11 C12 C13 111.06(17)
C11 C12 P1 111.79(14)
C13 C12 P1 118.11(14)
C11 C12 H12 104.8
C13 C12 H12 104.8
P1 C12 H12 104.8
C12 C13 H13A 109.5
C12 C13 H13B 109.5
H13A C13 H13B 109.5
C12 C13 H13C 109.5
H13A C13 H13C 109.5
H13B C13 H13C 109.5
C9 C8 H8A 109.5
C9 C8 H8B 109.5
H8A C8 H8B 109.5
C9 C8 H8C 109.5
H8A C8 H8C 109.5
H8B C8 H8C 109.5
C9 C10 H10A 109.5
C9 C10 H10B 109.5
H10A C10 H10B 109.5
C9 C10 H10C 109.5
H10A C10 H10C 109.5
H10B C10 H10C 109.5
C10 C9 C8 108.65(16)
C10 C9 P1 116.39(13)
C8 C9 P1 111.78(13)
C10 C9 H9 106.5
C8 C9 H9 106.5
P1 C9 H9 106.5
N7 P4 C69 107.26(9)
N7 P4 C52 115.00(9)
C69 P4 C52 107.71(9)
N7 P4 C44 112.66(9)
C69 P4 C44 105.98(9)
C52 P4 C44 107.75(9)
N7 P5 C55 113.96(8)
N7 P5 C61 106.88(9)
C55 P5 C61 108.18(9)
N7 P5 C45 112.74(9)
C55 P5 C45 108.63(9)
C61 P5 C45 106.03(9)
C42 C41 C53 120.7(2)
C42 C41 H41 119.7
C53 C41 H41 119.7
C41 C42 C43 119.9(2)
C41 C42 H42 120.1
C43 C42 H42 120.1
C44 C43 C42 120.0(2)
C44 C43 H43 120.0
C42 C43 H43 120.0
C43 C44 C54 119.52(19)
C43 C44 P4 119.07(15)
C54 C44 P4 121.25(15)
C46 C45 C68 119.73(18)
C46 C45 P5 117.87(15)
C68 C45 P5 122.18(15)
C47 C46 C45 119.9(2)
C47 C46 H46 120.1
C45 C46 H46 120.1
C46 C47 C48 120.1(2)
C46 C47 H47 120.0
C48 C47 H47 120.0
C67 C48 C47 120.4(2)
C67 C48 H48 119.8
C47 C48 H48 119.8
C76 C49 C50 120.0(2)
C76 C49 H49 120.0
C50 C49 H49 120.0
C49 C50 C51 120.6(3)
C49 C50 H50 119.7
C51 C50 H50 119.7
C52 C51 C50 119.2(2)
C52 C51 H51 120.4
C50 C51 H51 120.4
C75 C52 C51 119.8(2)
C75 C52 P4 121.82(16)
C51 C52 P4 118.18(17)
C54 C53 C41 119.9(2)
C54 C53 H53 120.0
C41 C53 H53 120.0
C53 C54 C44 120.0(2)
C53 C54 H54 120.0
C44 C54 H54 120.0
C60 C55 C56 119.24(18)
C60 C55 P5 120.08(15)
C56 C55 P5 120.21(15)
C57 C56 C55 119.96(19)
C57 C56 H56 120.0
C55 C56 H56 120.0
C58 C57 C56 120.4(2)
C58 C57 H57 119.8
C56 C57 H57 119.8
C59 C58 C57 119.9(2)
C59 C58 H58 120.1
C57 C58 H58 120.1
C58 C59 C60 120.8(2)
C58 C59 H59 119.6
C60 C59 H59 119.6
C59 C60 C55 119.71(19)
C59 C60 H60 120.1
C55 C60 H60 120.1
C62 C61 C66 118.95(19)
C62 C61 P5 121.32(15)
C66 C61 P5 119.73(16)
C63 C62 C61 120.5(2)
C63 C62 H62 119.8
C61 C62 H62 119.8
C64 C63 C62 120.2(2)
C64 C63 H63 119.9
C62 C63 H63 119.9
C65 C64 C63 120.1(2)
C65 C64 H64 120.0
C63 C64 H64 120.0
C64 C65 C66 120.4(2)
C64 C65 H65 119.8
C66 C65 H65 119.8
C65 C66 C61 120.0(2)
C65 C66 H66 120.0
C61 C66 H66 120.0
C48 C67 C68 120.1(2)
C48 C67 H67 120.0
C68 C67 H67 120.0
C67 C68 C45 119.89(19)
C67 C68 H68 120.1
C45 C68 H68 120.1
C70 C69 C74 119.37(19)
C70 C69 P4 119.94(15)
C74 C69 P4 120.48(16)
C69 C70 C71 119.9(2)
C69 C70 H70 120.1
C71 C70 H70 120.1
C72 C71 C70 120.1(2)
C72 C71 H71 119.9
C70 C71 H71 119.9
C73 C72 C71 120.6(2)
C73 C72 H72 119.7
C71 C72 H72 119.7
C72 C73 C74 120.0(2)
C72 C73 H73 120.0
C74 C73 H73 120.0
C73 C74 C69 120.0(2)
C73 C74 H74 120.0
C69 C74 H74 120.0
C76 C75 C52 119.9(2)
C76 C75 H75 120.1
C52 C75 H75 120.1
C49 C76 C75 120.6(2)
C49 C76 H76 119.7
C75 C76 H76 119.7
C15 C14 C19 120(2)
C15 C14 N2 115(2)
C19 C14 N2 118(3)
C14 C15 C16 119(2)
C14 C15 H15 120.5
C16 C15 H15 120.5
C17 C16 C15 116(2)
C17 C16 H16 121.8
C15 C16 H16 121.8
C16 C17 C18 120(2)
C16 C17 H17 120.0
C18 C17 H17 120.0
C17 C18 C19 121(2)
C17 C18 H18 119.7
C19 C18 H18 119.7
N3 C19 C14 119(2)
N3 C19 C18 126(2)
C14 C19 C18 114.9(17)
C19 N3 C20 118(2)
C19 N3 Ga1 114(3)
C20 N3 Ga1 122(2)
N3 C20 P2 107.4(18)
N3 C20 H20A 110.2
P2 C20 H20A 110.2
N3 C20 H20B 110.2
P2 C20 H20B 110.2
H20A C20 H20B 108.5
C22 C21 H21A 109.5
C22 C21 H21B 109.5
H21A C21 H21B 109.5
C22 C21 H21C 109.5
H21A C21 H21C 109.5
H21B C21 H21C 109.5
C23 C22 C21 108(2)
C23 C22 P2 114(2)
C21 C22 P2 115.4(12)
C23 C22 H22 106.1
C21 C22 H22 106.1
P2 C22 H22 106.1
C22 C23 H23A 109.5
C22 C23 H23B 109.5
H23A C23 H23B 109.5
C22 C23 H23C 109.5
H23A C23 H23C 109.5
H23B C23 H23C 109.5
C25 C24 H24A 109.5
C25 C24 H24B 109.5
H24A C24 H24B 109.5
C25 C24 H24C 109.5
H24A C24 H24C 109.5
H24B C24 H24C 109.5
C26 C25 C24 110(2)
C26 C25 P2 113(2)
C24 C25 P2 111.3(19)
C26 C25 H25 107.5
C24 C25 H25 107.5
P2 C25 H25 107.5
C25 C26 H26A 109.5
C25 C26 H26B 109.5
H26A C26 H26B 109.5
C25 C26 H26C 109.5
H26A C26 H26C 109.5
H26B C26 H26C 109.5
C25 P2 C20 95.1(11)
C25 P2 C22 101.9(13)
C20 P2 C22 94.6(12)
C25 P2 Co1 122.2(15)
C20 P2 Co1 120.9(12)
C22 P2 Co1 116.8(9)
C15' C14' C19' 121.4(4)
C15' C14' N2 123.7(4)
C19' C14' N2 114.7(4)
C14' C15' C16' 119.8(4)
C14' C15' H15' 120.1
C16' C15' H15' 120.1
C17' C16' C15' 119.4(4)
C17' C16' H16' 120.3
C15' C16' H16' 120.3
C16' C17' C18' 121.1(4)
C16' C17' H17' 119.4
C18' C17' H17' 119.4
C17' C18' C19' 120.6(5)
C17' C18' H18' 119.7
C19' C18' H18' 119.7
N3' C19' C18' 125.1(5)
N3' C19' C14' 117.9(4)
C18' C19' C14' 117.0(4)
C19' N3' C20' 116.5(5)
C19' N3' Ga1 120.9(5)
C20' N3' Ga1 115.4(5)
N3' C20' P2' 112.0(3)
N3' C20' H20C 109.2
P2' C20' H20C 109.2
N3' C20' H20D 109.2
P2' C20' H20D 109.2
H20C C20' H20D 107.9
C22' C21' H21D 109.5
C22' C21' H21E 109.5
H21D C21' H21E 109.5
C22' C21' H21F 109.5
H21D C21' H21F 109.5
H21E C21' H21F 109.5
C21' C22' C23' 110.2(4)
C21' C22' P2' 115.3(3)
C23' C22' P2' 116.0(4)
C21' C22' H22' 104.7
C23' C22' H22' 104.7
P2' C22' H22' 104.7
C22' C23' H23D 109.5
C22' C23' H23E 109.5
H23D C23' H23E 109.5
C22' C23' H23F 109.5
H23D C23' H23F 109.5
H23E C23' H23F 109.5
C25' C24' H24D 109.5
C25' C24' H24E 109.5
H24D C24' H24E 109.5
C25' C24' H24F 109.5
H24D C24' H24F 109.5
H24E C24' H24F 109.5
C24' C25' C26' 111.2(4)
C24' C25' P2' 110.0(4)
C26' C25' P2' 113.0(4)
C24' C25' H25' 107.5
C26' C25' H25' 107.5
P2' C25' H25' 107.5
C25' C26' H26D 109.5
C25' C26' H26E 109.5
H26D C26' H26E 109.5
C25' C26' H26F 109.5
H26D C26' H26F 109.5
H26E C26' H26F 109.5
C20' P2' C25' 98.4(2)
C20' P2' C22' 96.5(3)
C25' P2' C22' 100.8(3)
C20' P2' Co1 117.6(2)
C25' P2' Co1 120.3(3)
C22' P2' Co1 118.7(2)
C38 C37 H37A 109.5
C38 C37 H37B 109.5
H37A C37 H37B 109.5
C38 C37 H37C 109.5
H37A C37 H37C 109.5
H37B C37 H37C 109.5
C37 C38 C39 107.4(11)
C37 C38 P3 114.9(9)
C39 C38 P3 110.7(8)
C37 C38 H38 107.9
C39 C38 H38 107.9
P3 C38 H38 107.9
C38 C39 H39A 109.5
C38 C39 H39B 109.5
H39A C39 H39B 109.5
C38 C39 H39C 109.5
H39A C39 H39C 109.5
H39B C39 H39C 109.5
C33 P3 C35 101.4(10)
C33 P3 C38 101.2(9)
C35 P3 C38 99.7(6)
C33 P3 Co1 110.6(8)
C35 P3 Co1 124.4(5)
C38 P3 Co1 116.3(5)
C38' C37' H37D 109.5
C38' C37' H37E 109.5
H37D C37' H37E 109.5
C38' C37' H37F 109.5
H37D C37' H37F 109.5
H37E C37' H37F 109.5
C37' C38' C39' 110.0(2)
C37' C38' P3' 116.5(2)
C39' C38' P3' 114.16(19)
C37' C38' H38' 105.0
C39' C38' H38' 105.0
P3' C38' H38' 105.0
C38' C39' H39D 109.5
C38' C39' H39E 109.5
H39D C39' H39E 109.5
C38' C39' H39F 109.5
H39D C39' H39F 109.5
H39E C39' H39F 109.5
C33' P3' C38' 95.37(15)
C33' P3' C35' 96.92(16)
C38' P3' C35' 101.08(14)
C33' P3' Co1 116.75(13)
C38' P3' Co1 118.07(10)
C35' P3' Co1 123.31(9)
C35 C36 H36A 109.5
C35 C36 H36B 109.5
H36A C36 H36B 109.5
C35 C36 H36C 109.5
H36A C36 H36C 109.5
H36B C36 H36C 109.5
C34 C35 C36 109.4(11)
C34 C35 P3 110.1(10)
C36 C35 P3 116.1(10)
C34 C35 H35 106.9
C36 C35 H35 106.9
P3 C35 H35 106.9
C35 C34 H34A 109.5
C35 C34 H34B 109.5
H34A C34 H34B 109.5
C35 C34 H34C 109.5
H34A C34 H34C 109.5
H34B C34 H34C 109.5
C35' C36' H36D 109.5
C35' C36' H36E 109.5
H36D C36' H36E 109.5
C35' C36' H36F 109.5
H36D C36' H36F 109.5
H36E C36' H36F 109.5
C34' C35' C36' 111.3(3)
C34' C35' P3' 110.43(18)
C36' C35' P3' 113.04(19)
C34' C35' H35' 107.2
C36' C35' H35' 107.2
P3' C35' H35' 107.2
C35' C34' H34D 109.5
C35' C34' H34E 109.5
H34D C34' H34E 109.5
C35' C34' H34F 109.5
H34D C34' H34F 109.5
H34E C34' H34F 109.5
C28 C27 C32 123(2)
C28 C27 N2 116(2)
C32 C27 N2 121(2)
C27 C28 C29 119(2)
C27 C28 H28 120.3
C29 C28 H28 120.3
C30 C29 C28 119.0(19)
C30 C29 H29 120.5
C28 C29 H29 120.5
C29 C30 C31 121(2)
C29 C30 H30 119.3
C31 C30 H30 119.3
C30 C31 C32 120(2)
C30 C31 H31 119.9
C32 C31 H31 119.9
N4 C32 C27 118(2)
N4 C32 C31 126(2)
C27 C32 C31 115.4(18)
C32 N4 C33 123(2)
C32 N4 Ga1 113(2)
C33 N4 Ga1 112(2)
N4 C33 P3 114.9(17)
N4 C33 H33A 108.6
P3 C33 H33A 108.6
N4 C33 H33B 108.6
P3 C33 H33B 108.6
H33A C33 H33B 107.5
C28' C27' C32' 121.2(4)
C28' C27' N2 124.8(4)
C32' C27' N2 114.0(4)
C27' C28' C29' 121.0(4)
C27' C28' H28' 119.5
C29' C28' H28' 119.5
C30' C29' C28' 118.6(3)
C30' C29' H29' 120.7
C28' C29' H29' 120.7
C29' C30' C31' 121.2(4)
C29' C30' H30' 119.4
C31' C30' H30' 119.4
C30' C31' C32' 121.1(4)
C30' C31' H31' 119.4
C32' C31' H31' 119.4
N4' C32' C31' 125.2(4)
N4' C32' C27' 117.9(4)
C31' C32' C27' 116.8(3)
C32' N4' C33' 116.0(4)
C32' N4' Ga1 121.3(4)
C33' N4' Ga1 117.8(4)
N4' C33' P3' 110.7(3)
N4' C33' H33C 109.5
P3' C33' H33C 109.5
N4' C33' H33D 109.5
P3' C33' H33D 109.5
H33C C33' H33D 108.1

loop_
_geom_bond_atom_site_label_1
_geom_bond_atom_site_label_2
_geom_bond_distance
Ga1 N3' 1.948(9)
Ga1 N4' 1.963(7)
Ga1 N1 1.9639(14)
Ga1 N3 1.98(4)
Ga1 N4 1.98(4)
Ga1 Co1 2.4383(5)
C1 C2 1.372(2)
C1 C6 1.415(2)
C1 N2 1.445(2)
Co1 N5 1.7797(16)
Co1 P3 2.119(5)
Co1 P2' 2.1991(18)
Co1 P2 2.207(8)
Co1 P1 2.2100(7)
Co1 P3' 2.2214(10)
P1 C7 1.8462(19)
P1 C9 1.8748(18)
P1 C12 1.8881(19)
C2 C3 1.394(3)
C2 H2 0.9500
C3 C4 1.382(3)
C3 H3 0.9500
N1 C6 1.371(2)
N1 C7 1.448(2)
N2 C27' 1.439(8)
N2 C14' 1.445(4)
N2 C14 1.451(16)
N2 C27 1.46(4)
C4 C5 1.389(3)
C4 H4 0.9500
N5 N6 1.128(2)
C5 C6 1.403(2)
C5 H5 0.9500
C7 H7A 0.9900
C7 H7AB 0.9900
N7 P4 1.5818(16)
N7 P5 1.5903(15)
C11 C12 1.527(3)
C11 H11A 0.9800
C11 H11B 0.9800
C11 H11C 0.9800
C12 C13 1.534(3)
C12 H12 1.0000
C13 H13A 0.9800
C13 H13B 0.9800
C13 H13C 0.9800
C8 C9 1.532(3)
C8 H8A 0.9800
C8 H8B 0.9800
C8 H8C 0.9800
C10 C9 1.527(3)
C10 H10A 0.9800
C10 H10B 0.9800
C10 H10C 0.9800
C9 H9 1.0000
P4 C69 1.7916(19)
P4 C52 1.798(2)
P4 C44 1.802(2)
P5 C55 1.7909(19)
P5 C61 1.797(2)
P5 C45 1.8002(19)
C41 C42 1.373(3)
C41 C53 1.380(3)
C41 H41 0.9500
C42 C43 1.387(3)
C42 H42 0.9500
C43 C44 1.386(3)
C43 H43 0.9500
C44 C54 1.396(3)
C45 C46 1.390(3)
C45 C68 1.390(3)
C46 C47 1.381(3)
C46 H46 0.9500
C47 C48 1.383(3)
C47 H47 0.9500
C48 C67 1.375(3)
C48 H48 0.9500
C49 C76 1.364(4)
C49 C50 1.370(4)
C49 H49 0.9500
C50 C51 1.390(3)
C50 H50 0.9500
C51 C52 1.388(3)
C51 H51 0.9500
C52 C75 1.383(3)
C53 C54 1.377(3)
C53 H53 0.9500
C54 H54 0.9500
C55 C60 1.387(3)
C55 C56 1.394(3)
C56 C57 1.376(3)
C56 H56 0.9500
C57 C58 1.375(3)
C57 H57 0.9500
C58 C59 1.367(3)
C58 H58 0.9500
C59 C60 1.381(3)
C59 H59 0.9500
C60 H60 0.9500
C61 C62 1.381(3)
C61 C66 1.386(3)
C62 C63 1.379(3)
C62 H62 0.9500
C63 C64 1.367(3)
C63 H63 0.9500
C64 C65 1.367(3)
C64 H64 0.9500
C65 C66 1.382(3)
C65 H65 0.9500
C66 H66 0.9500
C67 C68 1.385(3)
C67 H67 0.9500
C68 H68 0.9500
C69 C70 1.385(3)
C69 C74 1.390(3)
C70 C71 1.385(3)
C70 H70 0.9500
C71 C72 1.370(3)
C71 H71 0.9500
C72 C73 1.367(3)
C72 H72 0.9500
C73 C74 1.385(3)
C73 H73 0.9500
C74 H74 0.9500
C75 C76 1.381(3)
C75 H75 0.9500
C76 H76 0.9500
C14 C15 1.369(17)
C14 C19 1.411(16)
C15 C16 1.407(17)
C15 H15 0.9500
C16 C17 1.382(16)
C16 H16 0.9500
C17 C18 1.388(17)
C17 H17 0.9500
C18 C19 1.415(16)
C18 H18 0.9500
C19 N3 1.364(15)
N3 C20 1.453(17)
C20 P2 1.882(15)
C20 H20A 0.9900
C20 H20B 0.9900
C21 C22 1.535(15)
C21 H21A 0.9800
C21 H21B 0.9800
C21 H21C 0.9800
C22 C23 1.532(15)
C22 P2 1.897(15)
C22 H22 1.0000
C23 H23A 0.9800
C23 H23B 0.9800
C23 H23C 0.9800
C24 C25 1.533(17)
C24 H24A 0.9800
C24 H24B 0.9800
C24 H24C 0.9800
C25 C26 1.512(17)
C25 P2 1.877(16)
C25 H25 1.0000
C26 H26A 0.9800
C26 H26B 0.9800
C26 H26C 0.9800
C14' C15' 1.385(4)
C14' C19' 1.412(4)
C15' C16' 1.397(5)
C15' H15' 0.9500
C16' C17' 1.376(4)
C16' H16' 0.9500
C17' C18' 1.389(5)
C17' H17' 0.9500
C18' C19' 1.410(4)
C18' H18' 0.9500
C19' N3' 1.379(4)
N3' C20' 1.448(5)
C20' P2' 1.865(3)
C20' H20C 0.9900
C20' H20D 0.9900
C21' C22' 1.532(4)
C21' H21D 0.9800
C21' H21E 0.9800
C21' H21F 0.9800
C22' C23' 1.533(4)
C22' P2' 1.881(4)
C22' H22' 1.0000
C23' H23D 0.9800
C23' H23E 0.9800
C23' H23F 0.9800
C24' C25' 1.525(4)
C24' H24D 0.9800
C24' H24E 0.9800
C24' H24F 0.9800
C25' C26' 1.531(4)
C25' P2' 1.873(4)
C25' H25' 1.0000
C26' H26D 0.9800
C26' H26E 0.9800
C26' H26F 0.9800
C37 C38 1.450(14)
C37 H37A 0.9800
C37 H37B 0.9800
C37 H37C 0.9800
C38 C39 1.534(14)
C38 P3 1.864(11)
C38 H38 1.0000
C39 H39A 0.9800
C39 H39B 0.9800
C39 H39C 0.9800
P3 C33 1.779(17)
P3 C35 1.851(15)
C37' C38' 1.528(4)
C37' H37D 0.9800
C37' H37E 0.9800
C37' H37F 0.9800
C38' C39' 1.530(4)
C38' P3' 1.883(3)
C38' H38' 1.0000
C39' H39D 0.9800
C39' H39E 0.9800
C39' H39F 0.9800
P3' C33' 1.876(3)
P3' C35' 1.884(3)
C36 C35 1.538(13)
C36 H36A 0.9800
C36 H36B 0.9800
C36 H36C 0.9800
C35 C34 1.507(13)
C35 H35 1.0000
C34 H34A 0.9800
C34 H34B 0.9800
C34 H34C 0.9800
C36' C35' 1.529(4)
C36' H36D 0.9800
C36' H36E 0.9800
C36' H36F 0.9800
C35' C34' 1.522(4)
C35' H35' 1.0000
C34' H34D 0.9800
C34' H34E 0.9800
C34' H34F 0.9800
C27 C28 1.359(16)
C27 C32 1.411(16)
C28 C29 1.405(16)
C28 H28 0.9500
C29 C30 1.368(16)
C29 H29 0.9500
C30 C31 1.384(16)
C30 H30 0.9500
C31 C32 1.425(16)
C31 H31 0.9500
C32 N4 1.354(15)
N4 C33 1.451(16)
C33 H33A 0.9900
C33 H33B 0.9900
C27' C28' 1.381(4)
C27' C32' 1.421(4)
C28' C29' 1.399(4)
C28' H28' 0.9500
C29' C30' 1.379(4)
C29' H29' 0.9500
C30' C31' 1.395(4)
C30' H30' 0.9500
C31' C32' 1.406(4)
C31' H31' 0.9500
C32' N4' 1.374(4)
N4' C33' 1.459(4)
C33' H33C 0.9900
C33' H33D 0.9900

loop_
_geom_torsion_atom_site_label_1
_geom_torsion_atom_site_label_2
_geom_torsion_atom_site_label_3
_geom_torsion_atom_site_label_4
_geom_torsion
C6 C1 C2 C3 0.7(3)
N2 C1 C2 C3 -179.83(16)
C1 C2 C3 C4 -0.1(3)
C2 C1 N2 C27' 89.6(5)
C6 C1 N2 C27' -90.9(5)
C2 C1 N2 C14' -48.1(3)
C6 C1 N2 C14' 131.4(2)
C2 C1 N2 C14 -55.8(12)
C6 C1 N2 C14 123.8(12)
C2 C1 N2 C27 97(2)
C6 C1 N2 C27 -83(2)
C2 C3 C4 C5 -0.3(3)
C3 C4 C5 C6 0.3(3)
C6 N1 C7 P1 173.87(12)
Ga1 N1 C7 P1 23.92(15)
C9 P1 C7 N1 -174.84(12)
C12 P1 C7 N1 80.12(13)
Co1 P1 C7 N1 -45.25(13)
C7 N1 C6 C5 -0.3(3)
Ga1 N1 C6 C5 148.99(15)
C7 N1 C6 C1 179.01(15)
Ga1 N1 C6 C1 -31.7(2)
C4 C5 C6 N1 179.49(17)
C4 C5 C6 C1 0.2(3)
C2 C1 C6 N1 179.98(17)
N2 C1 C6 N1 0.4(2)
C2 C1 C6 C5 -0.7(3)
N2 C1 C6 C5 179.78(15)
C7 P1 C12 C11 146.24(14)
C9 P1 C12 C11 42.16(16)
Co1 P1 C12 C11 -87.18(14)
C7 P1 C12 C13 15.52(17)
C9 P1 C12 C13 -88.56(17)
Co1 P1 C12 C13 142.10(14)
C7 P1 C9 C10 -52.33(16)
C12 P1 C9 C10 52.89(16)
Co1 P1 C9 C10 179.57(12)
C7 P1 C9 C8 73.31(15)
C12 P1 C9 C8 178.53(13)
Co1 P1 C9 C8 -54.79(15)
P5 N7 P4 C69 159.30(14)
P5 N7 P4 C52 39.55(18)
P5 N7 P4 C44 -84.46(16)
P4 N7 P5 C55 44.08(18)
P4 N7 P5 C61 163.53(14)
P4 N7 P5 C45 -80.35(17)
C53 C41 C42 C43 -0.4(4)
C41 C42 C43 C44 -0.8(4)
C42 C43 C44 C54 0.6(3)
C42 C43 C44 P4 -174.82(19)
N7 P4 C44 C43 -14.31(19)
C69 P4 C44 C43 102.69(18)
C52 P4 C44 C43 -142.23(17)
N7 P4 C44 C54 170.38(15)
C69 P4 C44 C54 -72.62(18)
C52 P4 C44 C54 42.46(18)
N7 P5 C45 C46 -31.1(2)
C55 P5 C45 C46 -158.37(18)
C61 P5 C45 C46 85.57(19)
N7 P5 C45 C68 154.26(16)
C55 P5 C45 C68 27.0(2)
C61 P5 C45 C68 -89.11(19)
C68 C45 C46 C47 1.1(4)
P5 C45 C46 C47 -173.7(2)
C45 C46 C47 C48 -1.8(5)
C46 C47 C48 C67 0.9(5)
C76 C49 C50 C51 -0.8(4)
C49 C50 C51 C52 0.9(4)
C50 C51 C52 C75 -0.4(3)
C50 C51 C52 P4 -174.89(19)
N7 P4 C52 C75 -99.90(17)
C69 P4 C52 C75 140.59(16)
C44 P4 C52 C75 26.65(18)
N7 P4 C52 C51 74.47(19)
C69 P4 C52 C51 -45.03(19)
C44 P4 C52 C51 -158.97(17)
C42 C41 C53 C54 1.8(4)
C41 C53 C54 C44 -2.0(3)
C43 C44 C54 C53 0.8(3)
P4 C44 C54 C53 176.13(17)
N7 P5 C55 C60 -82.00(17)
C61 P5 C55 C60 159.29(15)
C45 P5 C55 C60 44.61(17)
N7 P5 C55 C56 90.16(17)
C61 P5 C55 C56 -28.56(18)
C45 P5 C55 C56 -143.24(16)
C60 C55 C56 C57 0.0(3)
P5 C55 C56 C57 -172.19(17)
C55 C56 C57 C58 0.4(3)
C56 C57 C58 C59 -0.2(3)
C57 C58 C59 C60 -0.4(3)
C58 C59 C60 C55 0.8(3)
C56 C55 C60 C59 -0.6(3)
P5 C55 C60 C59 171.61(15)
N7 P5 C61 C62 -7.09(19)
C55 P5 C61 C62 116.03(17)
C45 P5 C61 C62 -127.60(17)
N7 P5 C61 C66 172.23(17)
C55 P5 C61 C66 -64.65(19)
C45 P5 C61 C66 51.72(19)
C66 C61 C62 C63 -0.3(3)
P5 C61 C62 C63 179.06(17)
C61 C62 C63 C64 -0.4(4)
C62 C63 C64 C65 0.7(4)
C63 C64 C65 C66 -0.4(4)
C64 C65 C66 C61 -0.3(4)
C62 C61 C66 C65 0.6(3)
P5 C61 C66 C65 -178.76(18)
C47 C48 C67 C68 0.8(4)
C48 C67 C68 C45 -1.6(4)
C46 C45 C68 C67 0.6(3)
P5 C45 C68 C67 175.21(17)
N7 P4 C69 C70 15.16(18)
C52 P4 C69 C70 139.47(16)
C44 P4 C69 C70 -105.41(17)
N7 P4 C69 C74 -170.10(15)
C52 P4 C69 C74 -45.78(18)
C44 P4 C69 C74 69.33(17)
C74 C69 C70 C71 -0.8(3)
P4 C69 C70 C71 173.96(18)
C69 C70 C71 C72 0.4(4)
C70 C71 C72 C73 0.5(4)
C71 C72 C73 C74 -0.9(4)
C72 C73 C74 C69 0.4(3)
C70 C69 C74 C73 0.4(3)
P4 C69 C74 C73 -174.33(16)
C51 C52 C75 C76 -0.2(3)
P4 C52 C75 C76 174.07(15)
C50 C49 C76 C75 0.2(4)
C52 C75 C76 C49 0.3(3)
C1 N2 C14 C15 81(4)
C27 N2 C14 C15 -75(4)
C1 N2 C14 C19 -71(6)
C27 N2 C14 C19 134(6)
C19 C14 C15 C16 -32(8)
N2 C14 C15 C16 177(4)
C14 C15 C16 C17 25(7)
C15 C16 C17 C18 1(7)
C16 C17 C18 C19 -22(10)
C15 C14 C19 N3 -167(7)
N2 C14 C19 N3 -16(11)
C15 C14 C19 C18 11(11)
N2 C14 C19 C18 161(6)
C17 C18 C19 N3 -167(9)
C17 C18 C19 C14 16(12)
C14 C19 N3 C20 -175(6)
C18 C19 N3 C20 7(14)
C14 C19 N3 Ga1 -23(11)
C18 C19 N3 Ga1 160(8)
C19 N3 C20 P2 157(7)
Ga1 N3 C20 P2 6(5)
C26 C25 P2 C20 167(3)
C24 C25 P2 C20 -69(3)
C26 C25 P2 C22 71(3)
C24 C25 P2 C22 -165(3)
C26 C25 P2 Co1 -62(3)
C24 C25 P2 Co1 63(3)
N3 C20 P2 C25 117(3)
N3 C20 P2 C22 -141(3)
N3 C20 P2 Co1 -16(3)
C23 C22 P2 C25 -84(3)
C21 C22 P2 C25 43(2)
C23 C22 P2 C20 -180(3)
C21 C22 P2 C20 -53(2)
C23 C22 P2 Co1 52(3)
C21 C22 P2 Co1 178.4(19)
C27' N2 C14' C15' -40.2(7)
C1 N2 C14' C15' 97.5(7)
C27' N2 C14' C19' 134.9(11)
C1 N2 C14' C19' -87.4(11)
C19' C14' C15' C16' 9.0(15)
N2 C14' C15' C16' -176.2(7)
C14' C15' C16' C17' -3.2(13)
C15' C16' C17' C18' -3.4(13)
C16' C17' C18' C19' 4.3(19)
C17' C18' C19' N3' -178.5(16)
C17' C18' C19' C14' 1(2)
C15' C14' C19' N3' 171.9(13)
N2 C14' C19' N3' -3(2)
C15' C14' C19' C18' -8(2)
N2 C14' C19' C18' 176.9(13)
C18' C19' N3' C20' 5(3)
C14' C19' N3' C20' -174.5(12)
C18' C19' N3' Ga1 154.2(15)
C14' C19' N3' Ga1 -26(2)
C19' N3' C20' P2' 167.6(13)
Ga1 N3' C20' P2' 16.9(9)
N3' C20' P2' C25' 102.9(6)
N3' C20' P2' C22' -155.0(6)
N3' C20' P2' Co1 -27.8(7)
C24' C25' P2' C20' -73.9(5)
C26' C25' P2' C20' 161.1(5)
C24' C25' P2' C22' -172.3(5)
C26' C25' P2' C22' 62.8(5)
C24' C25' P2' Co1 55.0(5)
C26' C25' P2' Co1 -70.0(5)
C21' C22' P2' C20' -57.8(5)
C23' C22' P2' C20' 171.3(7)
C21' C22' P2' C25' 42.0(5)
C23' C22' P2' C25' -88.8(7)
C21' C22' P2' Co1 175.7(4)
C23' C22' P2' Co1 44.9(7)
C37 C38 P3 C33 73.1(14)
C39 C38 P3 C33 -165.0(12)
C37 C38 P3 C35 176.9(11)
C39 C38 P3 C35 -61.3(11)
C37 C38 P3 Co1 -46.7(12)
C39 C38 P3 Co1 75.1(10)
C37' C38' P3' C33' -57.2(3)
C39' C38' P3' C33' 172.9(3)
C37' C38' P3' C35' 41.0(2)
C39' C38' P3' C35' -89.0(2)
C37' C38' P3' Co1 178.60(18)
C39' C38' P3' Co1 48.6(3)
C33 P3 C35 C34 -58.8(13)
C38 P3 C35 C34 -162.4(10)
Co1 P3 C35 C34 66.2(12)
C33 P3 C35 C36 66.1(13)
C38 P3 C35 C36 -37.5(11)
Co1 P3 C35 C36 -168.9(8)
C33' P3' C35' C34' -66.9(2)
C38' P3' C35' C34' -163.7(2)
Co1 P3' C35' C34' 61.6(2)
C33' P3' C35' C36' 167.7(2)
C38' P3' C35' C36' 70.8(2)
Co1 P3' C35' C36' -63.9(2)
C1 N2 C27 C28 -55(7)
C14 N2 C27 C28 100(6)
C1 N2 C27 C32 127(5)
C14 N2 C27 C32 -78(7)
C32 C27 C28 C29 -2(11)
N2 C27 C28 C29 -179(5)
C27 C28 C29 C30 0(10)
C28 C29 C30 C31 8(10)
C29 C30 C31 C32 -14(9)
C28 C27 C32 N4 -172(6)
N2 C27 C32 N4 5(10)
C28 C27 C32 C31 -4(10)
N2 C27 C32 C31 173(5)
C30 C31 C32 N4 178(6)
C30 C31 C32 C27 11(9)
C27 C32 N4 C33 -175(5)
C31 C32 N4 C33 18(9)
C27 C32 N4 Ga1 -36(7)
C31 C32 N4 Ga1 157(5)
C32 N4 C33 P3 167(4)
Ga1 N4 C33 P3 27(3)
C35 P3 C33 N4 87(2)
C38 P3 C33 N4 -171(2)
Co1 P3 C33 N4 -47(3)
C1 N2 C27' C28' -49.4(14)
C14' N2 C27' C28' 87.0(13)
C1 N2 C27' C32' 132.4(9)
C14' N2 C27' C32' -91.2(11)
C32' C27' C28' C29' 2(2)
N2 C27' C28' C29' -176.4(11)
C27' C28' C29' C30' -0.6(18)
C28' C29' C30' C31' -1.3(18)
C29' C30' C31' C32' 2.2(17)
C30' C31' C32' N4' 180.0(11)
C30' C31' C32' C27' -1.2(17)
C28' C27' C32' N4' 178.2(11)
N2 C27' C32' N4' -3.5(17)
C28' C27' C32' C31' -0.7(19)
N2 C27' C32' C31' 177.5(9)
C31' C32' N4' C33' -1.0(15)
C27' C32' N4' C33' -179.8(10)
C31' C32' N4' Ga1 153.8(9)
C27' C32' N4' Ga1 -25.0(15)
C32' N4' C33' P3' 169.5(7)
Ga1 N4' C33' P3' 13.8(5)
C38' P3' C33' N4' -152.9(4)
C35' P3' C33' N4' 105.3(4)
Co1 P3' C33' N4' -27.7(4)
